data_8106623
loop_
_publ_author_name
'Liu, Gang'
'Hu, Yao-Dong'
'Wang, Yi-Han'

_publ_section_title
;
 Crystal structure of
 (E)-1-[1-(3-chloro-4-fluoro-phenyl)ethylidene]-2-(2,4-dinitrophenyl)hydrazine,
 C28H20Cl2F2N8O8
;
_journal_issue 4
_journal_name_full 'Zeitschrift f\"ur Kristallographie - New Crystal Structures'
_journal_page_first 627
_journal_page_last 629
_journal_paper_doi 10.1515/ncrs-2016-0381
_journal_volume 232
_journal_year 2017
_chemical_formula_moiety 'C28 H20 Cl2 F2 N8 O8'
_chemical_formula_sum 'C28 H20 Cl2 F2 N8 O8'
_chemical_formula_weight 705.42
_space_group_IT_number 2
_space_group_name_Hall '-P 1'
_space_group_name_H-M_alt 'P -1'
_symmetry_cell_setting triclinic
_symmetry_space_group_name_Hall '-P 1'
_symmetry_space_group_name_H-M 'P -1'
_atom_sites_solution_hydrogens geom
_atom_sites_solution_primary direct
_atom_sites_solution_secondary difmap
_cell_angle_alpha 93.416(7)
_cell_angle_beta 95.771(7)
_cell_angle_gamma 95.915(6)
_cell_formula_units_Z 2
_cell_length_a 9.045(3)
_cell_length_b 10.907(4)
_cell_length_c 15.351(5)
_cell_measurement_reflns_used 1057
_cell_measurement_temperature 293(2)
_cell_measurement_theta_max 21.18
_cell_measurement_theta_min 2.23
_cell_volume 1495.0(9)
_computing_cell_refinement APEX2-2005
_computing_data_collection APEX2-2005
_computing_data_reduction 'SAINT-2005 '
_computing_molecular_graphics 'SHELXTL-2008 [9]'
_computing_publication_material 'SHELXTL-2008 [9]'
_computing_structure_refinement 'SHELXTL-2008 [9]'
_computing_structure_solution 'SHELXTL-2008 [9]'
_diffrn_ambient_temperature 293(2)
_diffrn_measured_fraction_theta_full 0.991
_diffrn_measured_fraction_theta_max 0.991
_diffrn_measurement_device_type 'CCD area detector'
_diffrn_measurement_method 'phi and omega scans'
_diffrn_radiation_monochromator graphite
_diffrn_radiation_source 'fine-focus sealed tube'
_diffrn_radiation_type MoK\a
_diffrn_radiation_wavelength 0.71073
_diffrn_reflns_av_R_equivalents 0.0545
_diffrn_reflns_av_sigmaI/netI 0.1292
_diffrn_reflns_limit_h_max 10
_diffrn_reflns_limit_h_min -10
_diffrn_reflns_limit_k_max 11
_diffrn_reflns_limit_k_min -12
_diffrn_reflns_limit_l_max 15
_diffrn_reflns_limit_l_min -18
_diffrn_reflns_number 7539
_diffrn_reflns_theta_full 24.80
_diffrn_reflns_theta_max 24.80
_diffrn_reflns_theta_min 1.34
_exptl_absorpt_coefficient_mu 0.296
_exptl_absorpt_correction_T_max 0.9542
_exptl_absorpt_correction_T_min 0.9378
_exptl_absorpt_correction_type multi-scan
_exptl_absorpt_process_details 'SADABS (Bruker, 2005)'
_exptl_crystal_colour red
_exptl_crystal_density_diffrn 1.567
_exptl_crystal_density_method 'not measured'
_exptl_crystal_description needle
_exptl_crystal_F_000 720
_exptl_crystal_size_max 0.22
_exptl_crystal_size_mid 0.18
_exptl_crystal_size_min 0.16
_refine_diff_density_max 0.371
_refine_diff_density_min -0.357
_refine_diff_density_rms 0.108
_refine_ls_extinction_method none
_refine_ls_goodness_of_fit_ref 1.049
_refine_ls_hydrogen_treatment constr
_refine_ls_matrix_type full
_refine_ls_number_parameters 435
_refine_ls_number_reflns 5100
_refine_ls_number_restraints 0
_refine_ls_restrained_S_all 1.049
_refine_ls_R_factor_all 0.1542
_refine_ls_R_factor_gt 0.0655
_refine_ls_shift/su_max 0.000
_refine_ls_shift/su_mean 0.000
_refine_ls_structure_factor_coef Fsqd
_refine_ls_weighting_details 'calc w=1/[\s^2^(Fo^2^)+(0.0620P)^2^+0.0010P] where P=(Fo^2^+2Fc^2^)/3'
_refine_ls_weighting_scheme calc
_refine_ls_wR_factor_gt 0.1779
_refine_ls_wR_factor_ref 0.1940
_reflns_number_gt 2028
_reflns_number_total 5100
_reflns_threshold_expression >2sigma(I)
_cod_data_source_file suppl_ncrs-2016-0381_suppl.cif
_cod_data_source_block 111
_cod_depositor_comments
;
The following automatic conversions were performed:

data item '_symmetry_cell_setting' value 'Triclinic' was changed to
'triclinic' in accordance with the built-in table derived from the
CIF Core dictionary named 'cif_core.dic' version 2.4.5 last updated
on 2014-11-21.

Automatic conversion script
Id: cif_fix_values 8738 2021-04-28 16:35:53Z antanas 
;
_cod_database_code 8106623

loop_
_symmetry_equiv_pos_as_xyz
'x, y, z'
'-x, -y, -z'

loop_
_atom_site_label
_atom_site_type_symbol
_atom_site_fract_x
_atom_site_fract_y
_atom_site_fract_z
_atom_site_U_iso_or_equiv
_atom_site_adp_type
_atom_site_occupancy
_atom_site_symmetry_multiplicity
_atom_site_calc_flag
_atom_site_refinement_flags
_atom_site_disorder_assembly
_atom_site_disorder_group
C1 C -0.2575(6) 0.5009(5) 0.5060(4) 0.0455(15) Uani 1 1 d . . .
C2 C -0.2260(6) 0.4888(5) 0.5937(4) 0.0502(15) Uani 1 1 d . . .
H2 H -0.2682 0.5365 0.6347 0.060 Uiso 1 1 calc R . .
C3 C -0.1299(6) 0.4038(5) 0.6203(4) 0.0481(15) Uani 1 1 d . . .
C4 C -0.0650(6) 0.3303(5) 0.5585(4) 0.0421(14) Uani 1 1 d . . .
C5 C -0.1041(6) 0.3466(5) 0.4701(4) 0.0470(14) Uani 1 1 d . . .
H5 H -0.0648 0.2986 0.4278 0.056 Uiso 1 1 calc R . .
C6 C -0.1977(6) 0.4301(5) 0.4435(4) 0.0498(15) Uani 1 1 d . . .
H6 H -0.2212 0.4395 0.3841 0.060 Uiso 1 1 calc R . .
C7 C 0.1716(6) 0.0961(5) 0.5509(4) 0.0547(16) Uani 1 1 d . . .
C8 C 0.2081(8) 0.0769(6) 0.6470(4) 0.090(2) Uani 1 1 d . . .
H8A H 0.2552 0.1529 0.6770 0.134 Uiso 1 1 calc R . .
H8B H 0.2747 0.0142 0.6530 0.134 Uiso 1 1 calc R . .
H8C H 0.1177 0.0516 0.6720 0.134 Uiso 1 1 calc R . .
C9 C 0.2348(6) 0.0212(5) 0.4828(4) 0.0491(15) Uani 1 1 d . . .
C10 C 0.2080(6) 0.0419(5) 0.3944(4) 0.0570(17) Uani 1 1 d . . .
H10 H 0.1527 0.1058 0.3782 0.068 Uiso 1 1 calc R . .
C11 C 0.2614(7) -0.0297(6) 0.3304(4) 0.0649(18) Uani 1 1 d . . .
C12 C 0.3466(7) -0.1225(6) 0.3535(5) 0.0676(19) Uani 1 1 d . . .
C13 C 0.3787(6) -0.1436(5) 0.4409(5) 0.068(2) Uani 1 1 d . . .
H13 H 0.4385 -0.2050 0.4566 0.082 Uiso 1 1 calc R . .
C14 C 0.3220(6) -0.0738(5) 0.5050(4) 0.0596(17) Uani 1 1 d . . .
H14 H 0.3418 -0.0898 0.5636 0.071 Uiso 1 1 calc R . .
C15 C -0.0364(6) 0.7959(5) 0.9951(4) 0.0470(15) Uani 1 1 d . . .
C16 C -0.0219(6) 0.7811(5) 0.9072(4) 0.0482(15) Uani 1 1 d . . .
H16 H -0.0681 0.8302 0.8676 0.058 Uiso 1 1 calc R . .
C17 C 0.0631(6) 0.6917(5) 0.8790(3) 0.0436(14) Uani 1 1 d . . .
C18 C 0.1356(6) 0.6170(5) 0.9363(4) 0.0436(14) Uani 1 1 d . . .
C19 C 0.1178(6) 0.6363(5) 1.0264(4) 0.0479(15) Uani 1 1 d . . .
H19 H 0.1634 0.5878 1.0667 0.057 Uiso 1 1 calc R . .
C20 C 0.0346(6) 0.7253(5) 1.0552(4) 0.0524(16) Uani 1 1 d . . .
H20 H 0.0258 0.7385 1.1148 0.063 Uiso 1 1 calc R . .
C21 C 0.3661(6) 0.3754(5) 0.9437(4) 0.0509(16) Uani 1 1 d . . .
C22 C 0.3896(7) 0.3497(6) 0.8496(4) 0.081(2) Uani 1 1 d . . .
H22A H 0.2948 0.3259 0.8157 0.121 Uiso 1 1 calc R . .
H22B H 0.4518 0.2839 0.8449 0.121 Uiso 1 1 calc R . .
H22C H 0.4373 0.4227 0.8279 0.121 Uiso 1 1 calc R . .
C23 C 0.4331(6) 0.3031(5) 1.0129(4) 0.0489(15) Uani 1 1 d . . .
C24 C 0.4136(6) 0.3279(5) 1.1000(4) 0.0548(16) Uani 1 1 d . . .
H24 H 0.3563 0.3906 1.1146 0.066 Uiso 1 1 calc R . .
C25 C 0.4757(7) 0.2636(6) 1.1658(4) 0.0586(17) Uani 1 1 d . . .
C26 C 0.5619(7) 0.1698(6) 1.1439(5) 0.0645(19) Uani 1 1 d . . .
C27 C 0.5837(7) 0.1432(6) 1.0582(5) 0.068(2) Uani 1 1 d . . .
H27 H 0.6421 0.0811 1.0440 0.081 Uiso 1 1 calc R . .
C28 C 0.5199(6) 0.2077(5) 0.9935(4) 0.0616(17) Uani 1 1 d . . .
H28 H 0.5342 0.1879 0.9354 0.074 Uiso 1 1 calc R . .
Cl1 Cl 0.2240(2) -0.00958(17) 0.22086(12) 0.0922(7) Uani 1 1 d . . .
Cl2 Cl 0.4539(2) 0.29716(18) 1.27382(12) 0.0937(7) Uani 1 1 d . . .
F1 F 0.3993(4) -0.1930(3) 0.2909(3) 0.0937(13) Uani 1 1 d . . .
F2 F 0.6255(4) 0.1072(4) 1.2078(3) 0.1004(14) Uani 1 1 d . . .
N1 N -0.3556(5) 0.5935(5) 0.4779(4) 0.0600(14) Uani 1 1 d . . .
N2 N -0.1010(6) 0.3947(5) 0.7143(3) 0.0627(14) Uani 1 1 d . . .
N3 N 0.0292(5) 0.2470(4) 0.5834(3) 0.0535(13) Uani 1 1 d . . .
H3 H 0.0521 0.2386 0.6383 0.064 Uiso 1 1 calc R . .
N4 N 0.0886(5) 0.1756(4) 0.5217(3) 0.0517(13) Uani 1 1 d . . .
N5 N -0.1270(5) 0.8909(5) 1.0256(4) 0.0584(14) Uani 1 1 d . . .
N6 N 0.0738(6) 0.6797(5) 0.7851(3) 0.0615(15) Uani 1 1 d . . .
N7 N 0.2197(5) 0.5274(4) 0.9105(3) 0.0542(13) Uani 1 1 d . . .
H7 H 0.2310 0.5141 0.8559 0.065 Uiso 1 1 calc R . .
N8 N 0.2862(5) 0.4587(4) 0.9720(3) 0.0502(12) Uani 1 1 d . . .
O1 O -0.3742(5) 0.6087(4) 0.3993(3) 0.0762(14) Uani 1 1 d . . .
O2 O -0.4125(5) 0.6522(4) 0.5337(3) 0.0817(15) Uani 1 1 d . . .
O3 O -0.1658(5) 0.4570(4) 0.7636(3) 0.0814(14) Uani 1 1 d . . .
O4 O -0.0109(5) 0.3247(4) 0.7405(3) 0.0821(15) Uani 1 1 d . . .
O5 O -0.1789(5) 0.9567(4) 0.9724(3) 0.0714(13) Uani 1 1 d . . .
O6 O -0.1449(5) 0.8961(4) 1.1041(3) 0.0784(14) Uani 1 1 d . . .
O7 O 0.0058(6) 0.7455(5) 0.7378(3) 0.0984(17) Uani 1 1 d . . .
O8 O 0.1513(5) 0.6030(4) 0.7567(3) 0.0746(14) Uani 1 1 d . . .

loop_
_atom_site_aniso_label
_atom_site_aniso_U_11
_atom_site_aniso_U_22
_atom_site_aniso_U_33
_atom_site_aniso_U_23
_atom_site_aniso_U_13
_atom_site_aniso_U_12
C1 0.050(4) 0.045(4) 0.045(4) 0.008(3) 0.010(3) 0.015(3)
C2 0.055(4) 0.052(4) 0.046(4) 0.000(3) 0.012(3) 0.011(3)
C3 0.054(4) 0.044(4) 0.047(4) 0.009(3) 0.005(3) 0.010(3)
C4 0.047(3) 0.037(3) 0.043(4) 0.007(3) 0.004(3) 0.004(3)
C5 0.051(4) 0.050(4) 0.042(4) 0.001(3) 0.008(3) 0.013(3)
C6 0.056(4) 0.059(4) 0.035(3) 0.005(3) 0.003(3) 0.008(3)
C7 0.048(4) 0.053(4) 0.065(5) 0.014(3) 0.003(3) 0.010(3)
C8 0.116(6) 0.102(6) 0.060(5) 0.009(4) -0.001(4) 0.064(5)
C9 0.044(3) 0.046(4) 0.060(4) 0.009(3) 0.004(3) 0.012(3)
C10 0.060(4) 0.043(4) 0.073(5) 0.014(3) 0.008(4) 0.023(3)
C11 0.070(4) 0.059(4) 0.071(5) 0.011(4) 0.012(4) 0.020(4)
C12 0.064(4) 0.048(4) 0.094(6) 0.003(4) 0.015(4) 0.016(4)
C13 0.061(4) 0.040(4) 0.105(6) 0.010(4) -0.002(4) 0.018(3)
C14 0.059(4) 0.048(4) 0.073(5) 0.012(3) -0.004(4) 0.015(3)
C15 0.047(3) 0.047(4) 0.048(4) -0.001(3) 0.007(3) 0.010(3)
C16 0.052(4) 0.048(4) 0.044(4) 0.006(3) 0.000(3) 0.011(3)
C17 0.053(4) 0.045(4) 0.034(3) 0.006(3) 0.005(3) 0.010(3)
C18 0.044(3) 0.043(4) 0.045(4) 0.002(3) 0.007(3) 0.009(3)
C19 0.056(4) 0.051(4) 0.039(3) 0.009(3) 0.007(3) 0.013(3)
C20 0.070(4) 0.048(4) 0.041(4) 0.007(3) 0.012(3) 0.006(3)
C21 0.047(4) 0.051(4) 0.055(4) 0.002(3) 0.005(3) 0.008(3)
C22 0.103(5) 0.086(5) 0.059(5) -0.010(4) 0.014(4) 0.039(4)
C23 0.049(4) 0.033(3) 0.063(4) -0.005(3) 0.009(3) 0.001(3)
C24 0.061(4) 0.045(4) 0.062(4) 0.003(3) 0.008(4) 0.021(3)
C25 0.064(4) 0.057(4) 0.055(4) -0.003(3) 0.004(3) 0.013(4)
C26 0.057(4) 0.057(4) 0.082(5) 0.017(4) 0.002(4) 0.018(4)
C27 0.059(4) 0.053(4) 0.091(6) -0.008(4) 0.001(4) 0.020(4)
C28 0.057(4) 0.059(4) 0.071(5) -0.008(4) 0.012(4) 0.017(4)
Cl1 0.1273(16) 0.0844(14) 0.0724(13) 0.0033(10) 0.0135(12) 0.0461(12)
Cl2 0.1163(15) 0.1047(15) 0.0677(13) 0.0047(10) 0.0099(12) 0.0492(13)
F1 0.097(3) 0.074(3) 0.117(4) -0.014(2) 0.024(3) 0.044(2)
F2 0.108(3) 0.095(3) 0.108(3) 0.023(3) -0.003(3) 0.060(3)
N1 0.064(3) 0.058(4) 0.062(4) 0.011(3) 0.007(3) 0.022(3)
N2 0.083(4) 0.067(4) 0.040(3) 0.005(3) 0.006(3) 0.019(3)
N3 0.064(3) 0.061(3) 0.039(3) 0.010(3) 0.003(3) 0.023(3)
N4 0.059(3) 0.045(3) 0.055(3) 0.008(2) 0.011(3) 0.018(3)
N5 0.058(3) 0.057(4) 0.062(4) -0.003(3) 0.013(3) 0.012(3)
N6 0.079(4) 0.072(4) 0.038(3) 0.004(3) 0.009(3) 0.029(3)
N7 0.062(3) 0.059(3) 0.045(3) 0.004(3) 0.008(3) 0.019(3)
N8 0.050(3) 0.044(3) 0.058(3) 0.000(2) 0.006(3) 0.014(3)
O1 0.097(3) 0.083(3) 0.054(3) 0.018(3) 0.001(3) 0.040(3)
O2 0.096(3) 0.086(3) 0.073(3) 0.003(3) 0.023(3) 0.048(3)
O3 0.115(4) 0.094(4) 0.043(3) 0.001(2) 0.018(3) 0.038(3)
O4 0.124(4) 0.089(3) 0.041(3) 0.013(2) 0.001(3) 0.049(3)
O5 0.080(3) 0.064(3) 0.077(3) 0.007(2) 0.009(3) 0.035(3)
O6 0.102(4) 0.086(3) 0.055(3) -0.007(2) 0.024(3) 0.043(3)
O7 0.148(4) 0.119(4) 0.043(3) 0.020(3) 0.015(3) 0.073(4)
O8 0.098(3) 0.094(3) 0.040(3) 0.003(2) 0.021(2) 0.042(3)

loop_
_atom_type_symbol
_atom_type_description
_atom_type_scat_dispersion_real
_atom_type_scat_dispersion_imag
_atom_type_scat_source
C C 0.0033 0.0016 'International Tables Vol C Tables 4.2.6.8 and 6.1.1.4'
H H 0.0000 0.0000 'International Tables Vol C Tables 4.2.6.8 and 6.1.1.4'
N N 0.0061 0.0033 'International Tables Vol C Tables 4.2.6.8 and 6.1.1.4'
O O 0.0106 0.0060 'International Tables Vol C Tables 4.2.6.8 and 6.1.1.4'
F F 0.0171 0.0103 'International Tables Vol C Tables 4.2.6.8 and 6.1.1.4'
Cl Cl 0.1484 0.1585 'International Tables Vol C Tables 4.2.6.8 and 6.1.1.4'

loop_
_geom_angle_atom_site_label_1
_geom_angle_atom_site_label_2
_geom_angle_atom_site_label_3
_geom_angle
_geom_angle_site_symmetry_1
_geom_angle_site_symmetry_3
C2 C1 C6 121.9(5) . .
C2 C1 N1 118.6(5) . .
C6 C1 N1 119.5(5) . .
C1 C2 C3 118.7(5) . .
C1 C2 H2 120.7 . .
C3 C2 H2 120.7 . .
C2 C3 C4 121.3(5) . .
C2 C3 N2 116.2(5) . .
C4 C3 N2 122.5(5) . .
N3 C4 C5 121.2(5) . .
N3 C4 C3 122.1(5) . .
C5 C4 C3 116.7(5) . .
C6 C5 C4 122.3(5) . .
C6 C5 H5 118.9 . .
C4 C5 H5 118.9 . .
C5 C6 C1 119.1(5) . .
C5 C6 H6 120.4 . .
C1 C6 H6 120.4 . .
N4 C7 C9 115.1(5) . .
N4 C7 C8 124.5(5) . .
C9 C7 C8 120.4(5) . .
C7 C8 H8A 109.5 . .
C7 C8 H8B 109.5 . .
H8A C8 H8B 109.5 . .
C7 C8 H8C 109.5 . .
H8A C8 H8C 109.5 . .
H8B C8 H8C 109.5 . .
C10 C9 C14 117.6(6) . .
C10 C9 C7 121.0(5) . .
C14 C9 C7 121.4(6) . .
C11 C10 C9 121.6(5) . .
C11 C10 H10 119.2 . .
C9 C10 H10 119.2 . .
C12 C11 C10 119.9(6) . .
C12 C11 Cl1 117.8(6) . .
C10 C11 Cl1 122.4(5) . .
F1 C12 C11 120.1(7) . .
F1 C12 C13 119.8(6) . .
C11 C12 C13 120.1(6) . .
C14 C13 C12 120.0(6) . .
C14 C13 H13 120.0 . .
C12 C13 H13 120.0 . .
C13 C14 C9 120.8(6) . .
C13 C14 H14 119.6 . .
C9 C14 H14 119.6 . .
C16 C15 C20 121.5(5) . .
C16 C15 N5 118.6(5) . .
C20 C15 N5 119.9(5) . .
C15 C16 C17 118.3(5) . .
C15 C16 H16 120.8 . .
C17 C16 H16 120.8 . .
C16 C17 C18 122.7(5) . .
C16 C17 N6 115.9(5) . .
C18 C17 N6 121.4(5) . .
N7 C18 C17 124.2(5) . .
N7 C18 C19 119.0(5) . .
C17 C18 C19 116.8(5) . .
C20 C19 C18 121.0(5) . .
C20 C19 H19 119.5 . .
C18 C19 H19 119.5 . .
C19 C20 C15 119.7(5) . .
C19 C20 H20 120.2 . .
C15 C20 H20 120.2 . .
N8 C21 C23 114.4(5) . .
N8 C21 C22 124.7(5) . .
C23 C21 C22 120.9(5) . .
C21 C22 H22A 109.5 . .
C21 C22 H22B 109.5 . .
H22A C22 H22B 109.5 . .
C21 C22 H22C 109.5 . .
H22A C22 H22C 109.5 . .
H22B C22 H22C 109.5 . .
C24 C23 C28 117.1(6) . .
C24 C23 C21 121.0(5) . .
C28 C23 C21 121.9(6) . .
C25 C24 C23 122.5(5) . .
C25 C24 H24 118.8 . .
C23 C24 H24 118.8 . .
C24 C25 C26 118.7(6) . .
C24 C25 Cl2 122.0(5) . .
C26 C25 Cl2 119.2(5) . .
F2 C26 C27 120.3(6) . .
F2 C26 C25 119.4(6) . .
C27 C26 C25 120.3(6) . .
C28 C27 C26 120.1(6) . .
C28 C27 H27 119.9 . .
C26 C27 H27 119.9 . .
C27 C28 C23 121.3(6) . .
C27 C28 H28 119.3 . .
C23 C28 H28 119.3 . .
O2 N1 O1 123.6(5) . .
O2 N1 C1 118.8(5) . .
O1 N1 C1 117.6(5) . .
O3 N2 O4 122.9(5) . 1
O3 N2 O4 122.9(5) . .
O3 N2 C3 119.0(5) . .
O4 N2 C3 118.1(5) 1 .
O4 N2 C3 118.1(5) . .
C4 N3 N4 120.6(4) . .
C4 N3 H3 119.7 . .
N4 N3 H3 119.7 . .
C7 N4 N3 116.4(5) . .
O5 N5 O6 125.2(5) . .
O5 N5 C15 118.2(5) . .
O6 N5 C15 116.5(5) . .
O7 N6 O8 122.8(5) . 1
O7 N6 O8 122.8(5) . .
O7 N6 C17 118.8(5) . .
O8 N6 C17 118.5(5) 1 .
O8 N6 C17 118.5(5) . .
C18 N7 N8 119.7(5) . .
C18 N7 H7 120.2 . .
N8 N7 H7 120.2 . .
C21 N8 N7 116.9(5) . .

loop_
_geom_bond_atom_site_label_1
_geom_bond_atom_site_label_2
_geom_bond_distance
_geom_bond_site_symmetry_2
C1 C2 1.365(7) .
C1 C6 1.382(7) .
C1 N1 1.467(6) .
C2 C3 1.386(7) .
C2 H2 0.9300 .
C3 C4 1.415(7) .
C3 N2 1.451(7) .
C4 N3 1.354(6) .
C4 C5 1.395(7) .
C5 C6 1.358(6) .
C5 H5 0.9300 .
C6 H6 0.9300 .
C7 N4 1.277(6) .
C7 C9 1.484(8) .
C7 C8 1.510(8) .
C8 H8A 0.9600 .
C8 H8B 0.9600 .
C8 H8C 0.9600 .
C9 C10 1.390(7) .
C9 C14 1.402(7) .
C10 C11 1.376(8) .
C10 H10 0.9300 .
C11 C12 1.375(8) .
C11 Cl1 1.713(6) .
C12 F1 1.349(7) .
C12 C13 1.382(8) .
C13 C14 1.379(8) .
C13 H13 0.9300 .
C14 H14 0.9300 .
C15 C16 1.371(7) .
C15 C20 1.387(7) .
C15 N5 1.469(7) .
C16 C17 1.378(7) .
C16 H16 0.9300 .
C17 C18 1.395(7) .
C17 N6 1.454(7) .
C18 N7 1.363(6) .
C18 C19 1.415(7) .
C19 C20 1.368(7) .
C19 H19 0.9300 .
C20 H20 0.9300 .
C21 N8 1.299(6) .
C21 C23 1.477(7) .
C21 C22 1.495(8) .
C22 H22A 0.9600 .
C22 H22B 0.9600 .
C22 H22C 0.9600 .
C23 C24 1.381(7) .
C23 C28 1.403(7) .
C24 C25 1.371(7) .
C24 H24 0.9300 .
C25 C26 1.394(8) .
C25 Cl2 1.712(6) .
C26 F2 1.344(6) .
C26 C27 1.368(8) .
C27 C28 1.367(8) .
C27 H27 0.9300 .
C28 H28 0.9300 .
N1 O2 1.225(6) .
N1 O1 1.225(6) .
N2 O3 1.220(5) .
N2 O4 1.228(5) 1
N2 O4 1.228(5) .
N3 N4 1.377(5) .
N3 H3 0.8600 .
N5 O5 1.210(6) .
N5 O6 1.230(6) .
N6 O7 1.217(5) .
N6 O8 1.233(5) 1
N6 O8 1.233(5) .
N7 N8 1.371(6) .
N7 H7 0.8600 .

loop_
_geom_hbond_atom_site_label_D
_geom_hbond_atom_site_label_H
_geom_hbond_atom_site_label_A
_geom_hbond_distance_DH
_geom_hbond_distance_HA
_geom_hbond_distance_DA
_geom_hbond_angle_DHA
_geom_hbond_site_symmetry_A
N7 H7 O8 0.86 1.97 2.585(6) 127.5 1
N3 H3 O4 0.86 1.94 2.581(6) 129.8 1

loop_
_geom_torsion_atom_site_label_1
_geom_torsion_atom_site_label_2
_geom_torsion_atom_site_label_3
_geom_torsion_atom_site_label_4
_geom_torsion
_geom_torsion_site_symmetry_1
_geom_torsion_site_symmetry_2
_geom_torsion_site_symmetry_3
_geom_torsion_site_symmetry_4
C6 C1 C2 C3 0.8(8) . . . .
N1 C1 C2 C3 -178.1(5) . . . .
C1 C2 C3 C4 -0.1(8) . . . .
C1 C2 C3 N2 -179.8(5) . . . .
C2 C3 C4 N3 179.9(5) . . . .
N2 C3 C4 N3 -0.4(8) . . . .
C2 C3 C4 C5 -0.8(8) . . . .
N2 C3 C4 C5 178.9(5) . . . .
N3 C4 C5 C6 -179.6(5) . . . .
C3 C4 C5 C6 1.2(8) . . . .
C4 C5 C6 C1 -0.6(8) . . . .
C2 C1 C6 C5 -0.4(8) . . . .
N1 C1 C6 C5 178.5(5) . . . .
N4 C7 C9 C10 2.4(8) . . . .
C8 C7 C9 C10 -176.9(6) . . . .
N4 C7 C9 C14 -176.8(5) . . . .
C8 C7 C9 C14 3.9(8) . . . .
C14 C9 C10 C11 1.6(9) . . . .
C7 C9 C10 C11 -177.6(5) . . . .
C9 C10 C11 C12 -1.6(9) . . . .
C9 C10 C11 Cl1 177.5(5) . . . .
C10 C11 C12 F1 -179.9(5) . . . .
Cl1 C11 C12 F1 0.9(8) . . . .
C10 C11 C12 C13 -0.1(10) . . . .
Cl1 C11 C12 C13 -179.3(5) . . . .
F1 C12 C13 C14 -178.5(5) . . . .
C11 C12 C13 C14 1.7(10) . . . .
C12 C13 C14 C9 -1.7(9) . . . .
C10 C9 C14 C13 0.0(8) . . . .
C7 C9 C14 C13 179.2(5) . . . .
C20 C15 C16 C17 1.5(8) . . . .
N5 C15 C16 C17 -179.9(5) . . . .
C15 C16 C17 C18 -0.7(8) . . . .
C15 C16 C17 N6 179.6(5) . . . .
C16 C17 C18 N7 179.7(5) . . . .
N6 C17 C18 N7 -0.7(8) . . . .
C16 C17 C18 C19 0.3(8) . . . .
N6 C17 C18 C19 180.0(5) . . . .
N7 C18 C19 C20 179.9(5) . . . .
C17 C18 C19 C20 -0.7(8) . . . .
C18 C19 C20 C15 1.5(8) . . . .
C16 C15 C20 C19 -1.9(9) . . . .
N5 C15 C20 C19 179.5(5) . . . .
N8 C21 C23 C24 -2.0(8) . . . .
C22 C21 C23 C24 178.9(6) . . . .
N8 C21 C23 C28 178.6(5) . . . .
C22 C21 C23 C28 -0.5(8) . . . .
C28 C23 C24 C25 0.2(9) . . . .
C21 C23 C24 C25 -179.2(5) . . . .
C23 C24 C25 C26 0.1(9) . . . .
C23 C24 C25 Cl2 178.7(5) . . . .
C24 C25 C26 F2 178.9(5) . . . .
Cl2 C25 C26 F2 0.3(8) . . . .
C24 C25 C26 C27 0.1(9) . . . .
Cl2 C25 C26 C27 -178.5(5) . . . .
F2 C26 C27 C28 -179.5(5) . . . .
C25 C26 C27 C28 -0.6(10) . . . .
C26 C27 C28 C23 1.0(10) . . . .
C24 C23 C28 C27 -0.7(8) . . . .
C21 C23 C28 C27 178.7(6) . . . .
C2 C1 N1 O2 -3.9(8) . . . .
C6 C1 N1 O2 177.2(5) . . . .
C2 C1 N1 O1 175.2(5) . . . .
C6 C1 N1 O1 -3.7(8) . . . .
C2 C3 N2 O3 2.9(8) . . . .
C4 C3 N2 O3 -176.9(5) . . . .
C2 C3 N2 O4 -176.6(5) . . . 1
C4 C3 N2 O4 3.7(8) . . . 1
C2 C3 N2 O4 -176.6(5) . . . .
C4 C3 N2 O4 3.7(8) . . . .
C5 C4 N3 N4 -0.2(7) . . . .
C3 C4 N3 N4 179.0(5) . . . .
C9 C7 N4 N3 -179.6(4) . . . .
C8 C7 N4 N3 -0.4(8) . . . .
C4 N3 N4 C7 -177.3(5) . . . .
C16 C15 N5 O5 -3.7(8) . . . .
C20 C15 N5 O5 174.9(5) . . . .
C16 C15 N5 O6 175.7(5) . . . .
C20 C15 N5 O6 -5.7(8) . . . .
C16 C17 N6 O7 -1.8(8) . . . .
C18 C17 N6 O7 178.5(5) . . . .
C16 C17 N6 O8 178.3(5) . . . 1
C18 C17 N6 O8 -1.4(8) . . . 1
C16 C17 N6 O8 178.3(5) . . . .
C18 C17 N6 O8 -1.4(8) . . . .
C17 C18 N7 N8 -179.8(5) . . . .
C19 C18 N7 N8 -0.5(7) . . . .
C23 C21 N8 N7 -179.2(5) . . . .
C22 C21 N8 N7 -0.2(8) . . . .
C18 N7 N8 C21 -179.4(5) . . . .
O3 N2 O4 O4 0.0(7) . . . 1
C3 N2 O4 O4 0.0(6) . . . 1
O7 N6 O8 O8 0.0(6) . . . 1
C17 N6 O8 O8 0.0(7) . . . 1
